data_7214544
loop_
_publ_author_name
'Banerjee, Subhabrata'
'Dastidar, Parthasarathi'

_publ_section_title
;
 Studying fluorous interactions in a series of coordination compounds
 derived from mono-pyridyl ligands equipped with hydrogen bonding
 functionality: exploiting anion&#x22EF;\pF interaction in separating
 ClO4&#x2212; anion from a competing mixture of anions
;
_journal_issue 45
_journal_name_full CrystEngComm
_journal_page_first 9415
_journal_paper_doi 10.1039/c3ce40359a
_journal_volume 15
_journal_year 2013
_chemical_formula_sum 'C52 H34 Cu F26 N8 O7 Si'
_chemical_formula_weight 1468.50
_chemical_name_systematic
;
?
;
_space_group_IT_number 15
_symmetry_cell_setting monoclinic
_symmetry_space_group_name_Hall '-C 2yc'
_symmetry_space_group_name_H-M 'C 1 2/c 1'
_atom_sites_solution_hydrogens geom
_atom_sites_solution_primary direct
_atom_sites_solution_secondary difmap
_audit_creation_method SHELXL-97
_cell_angle_alpha 90.00
_cell_angle_beta 98.341(6)
_cell_angle_gamma 90.00
_cell_formula_units_Z 4
_cell_length_a 42.460(15)
_cell_length_b 8.054(3)
_cell_length_c 18.087(6)
_cell_measurement_temperature 296(2)
_cell_volume 6120(4)
_computing_cell_refinement 'Bruker Apex II'
_computing_data_collection 'Bruker Apex II'
_computing_data_reduction SAINT
_computing_molecular_graphics 'Mercury 2.4'
_computing_publication_material Shelxl-97
_computing_structure_refinement 'SHELXL-97 (Sheldrick, 2008)'
_computing_structure_solution 'SHELXS-97 (Sheldrick, 2008)'
_diffrn_ambient_temperature 296(2)
_diffrn_detector_area_resol_mean 3
_diffrn_measured_fraction_theta_full 0.970
_diffrn_measured_fraction_theta_max 0.970
_diffrn_measurement_device_type 'Bruker Apex II'
_diffrn_measurement_method 'Omega scan'
_diffrn_radiation_monochromator graphite
_diffrn_radiation_source 'fine-focus sealed tube'
_diffrn_radiation_type MoK\a
_diffrn_radiation_wavelength 0.71073
_diffrn_reflns_av_R_equivalents 0.0565
_diffrn_reflns_av_sigmaI/netI 0.0808
_diffrn_reflns_limit_h_max 48
_diffrn_reflns_limit_h_min -48
_diffrn_reflns_limit_k_max 8
_diffrn_reflns_limit_k_min -9
_diffrn_reflns_limit_l_max 19
_diffrn_reflns_limit_l_min -20
_diffrn_reflns_number 12591
_diffrn_reflns_theta_full 23.99
_diffrn_reflns_theta_max 23.99
_diffrn_reflns_theta_min 0.97
_exptl_absorpt_coefficient_mu 0.512
_exptl_absorpt_correction_T_max 0.9554
_exptl_absorpt_correction_T_min 0.8699
_exptl_absorpt_correction_type multi-scan
_exptl_absorpt_process_details sadabs
_exptl_crystal_colour blue
_exptl_crystal_density_diffrn 1.594
_exptl_crystal_density_method 'not measured'
_exptl_crystal_description block
_exptl_crystal_F_000 2940
_exptl_crystal_size_max 0.28
_exptl_crystal_size_mid 0.17
_exptl_crystal_size_min 0.09
_platon_squeeze_details
;
;
_refine_diff_density_max 1.036
_refine_diff_density_min -0.591
_refine_diff_density_rms 0.116
_refine_ls_extinction_method none
_refine_ls_goodness_of_fit_ref 0.995
_refine_ls_hydrogen_treatment mixed
_refine_ls_matrix_type full
_refine_ls_number_parameters 435
_refine_ls_number_reflns 4655
_refine_ls_number_restraints 0
_refine_ls_restrained_S_all 0.995
_refine_ls_R_factor_all 0.1386
_refine_ls_R_factor_gt 0.0916
_refine_ls_shift/su_max 0.000
_refine_ls_shift/su_mean 0.000
_refine_ls_structure_factor_coef Fsqd
_refine_ls_weighting_details 'calc w=1/[\s^2^(Fo^2^)+(0.2000P)^2^+0.0000P] where P=(Fo^2^+2Fc^2^)/3'
_refine_ls_weighting_scheme calc
_refine_ls_wR_factor_gt 0.2497
_refine_ls_wR_factor_ref 0.2937
_reflns_number_gt 2760
_reflns_number_total 4655
_reflns_threshold_expression >2sigma(I)
_cod_data_source_file c3ce40359a.txt
_cod_data_source_block sbo753h_0m
_cod_original_sg_symbol_H-M C2/c
_cod_database_code 7214544

loop_
_symmetry_equiv_pos_as_xyz
'x, y, z'
'-x, y, -z+1/2'
'x+1/2, y+1/2, z'
'-x+1/2, y+1/2, -z+1/2'
'-x, -y, -z'
'x, -y, z-1/2'
'-x+1/2, -y+1/2, -z'
'x+1/2, -y+1/2, z-1/2'

loop_
_atom_site_label
_atom_site_type_symbol
_atom_site_fract_x
_atom_site_fract_y
_atom_site_fract_z
_atom_site_U_iso_or_equiv
_atom_site_adp_type
_atom_site_occupancy
_atom_site_symmetry_multiplicity
_atom_site_calc_flag
_atom_site_refinement_flags
Cu1 Cu 0.5000 0.53913(13) 0.7500 0.0394(4) Uani 1 2 d S
Si1 Si 0.5000 0.0462(3) 0.7500 0.0427(7) Uani 1 2 d S
F1 F 0.65726(19) 0.4240(10) 0.8521(5) 0.139(3) Uani 1 1 d .
F2 F 0.7033(2) 0.4600(18) 0.7706(6) 0.204(5) Uani 1 1 d .
F3 F 0.7317(2) 0.7538(18) 0.7560(6) 0.211(5) Uani 1 1 d .
F4 F 0.7120(2) 1.0181(15) 0.8250(7) 0.193(5) Uani 1 1 d .
F5 F 0.66665(16) 0.9914(10) 0.9131(5) 0.137(3) Uani 1 1 d .
F6 F 0.33352(17) 1.3004(9) 0.8626(4) 0.117(2) Uani 1 1 d .
F7 F 0.2769(2) 1.3424(13) 0.9111(5) 0.175(4) Uani 1 1 d .
F8 F 0.24411(17) 1.0826(16) 0.9484(5) 0.197(5) Uani 1 1 d .
F9 F 0.26781(18) 0.7721(14) 0.9359(5) 0.175(4) Uani 1 1 d .
F10 F 0.32370(15) 0.7263(9) 0.8879(4) 0.119(2) Uani 1 1 d .
F11 F 0.5000 0.2549(6) 0.7500 0.0593(16) Uani 1 2 d S
F12 F 0.46201(13) 0.0446(6) 0.7161(5) 0.129(3) Uani 1 1 d .
F13 F 0.5000 -0.1630(6) 0.7500 0.0561(15) Uani 1 2 d S
F14 F 0.4898(2) 0.0442(6) 0.8343(3) 0.126(3) Uani 1 1 d .
N1 N 0.52298(12) 0.5399(6) 0.8558(3) 0.0402(13) Uani 1 1 d .
C2 C 0.51803(18) 0.4163(9) 0.9025(4) 0.0522(19) Uani 1 1 d .
H2 H 0.5034 0.3337 0.8859 0.063 Uiso 1 1 calc R
C3 C 0.5339(2) 0.4081(11) 0.9737(5) 0.082(3) Uani 1 1 d .
H3 H 0.5295 0.3238 1.0059 0.098 Uiso 1 1 calc R
C4 C 0.5567(2) 0.5284(12) 0.9974(5) 0.082(3) Uani 1 1 d .
H4 H 0.5682 0.5228 1.0452 0.098 Uiso 1 1 calc R
C5 C 0.56225(18) 0.6554(9) 0.9500(4) 0.056(2) Uani 1 1 d .
C6 C 0.54419(17) 0.6574(8) 0.8805(4) 0.0474(18) Uani 1 1 d .
H6 H 0.5469 0.7456 0.8489 0.057 Uiso 1 1 calc R
C7 C 0.5858(2) 0.7897(11) 0.9736(5) 0.076(3) Uani 1 1 d .
H7A H 0.5748 0.8956 0.9710 0.091 Uiso 1 1 calc R
H7B H 0.5951 0.7713 1.0251 0.091 Uiso 1 1 calc R
N8 N 0.61113(18) 0.7977(9) 0.9275(4) 0.073(2) Uani 1 1 d .
H8 H 0.6110 0.8769 0.8956 0.088 Uiso 1 1 calc R
C9 C 0.6348(3) 0.6842(14) 0.9334(6) 0.085(3) Uani 1 1 d .
O10 O 0.63612(19) 0.5704(9) 0.9797(5) 0.108(3) Uani 1 1 d .
C11 C 0.6600(2) 0.7102(17) 0.8847(6) 0.089(3) Uani 1 1 d .
C12 C 0.6703(3) 0.578(2) 0.8474(8) 0.106(4) Uani 1 1 d .
C13 C 0.6937(5) 0.593(3) 0.8045(10) 0.132(5) Uani 1 1 d .
C14 C 0.7067(4) 0.741(4) 0.7985(10) 0.136(6) Uani 1 1 d .
C15 C 0.6977(4) 0.873(3) 0.8315(12) 0.135(6) Uani 1 1 d .
C16 C 0.6748(3) 0.8547(18) 0.8751(8) 0.105(4) Uani 1 1 d .
N17 N 0.45755(13) 0.5495(6) 0.7868(3) 0.0447(14) Uani 1 1 d .
C18 C 0.44993(17) 0.6892(8) 0.8206(4) 0.0467(18) Uani 1 1 d .
H18 H 0.4659 0.7673 0.8336 0.056 Uiso 1 1 calc R
C19 C 0.41973(16) 0.7248(8) 0.8377(4) 0.0441(17) Uani 1 1 d .
C20 C 0.39652(18) 0.6055(10) 0.8201(5) 0.058(2) Uani 1 1 d .
H20 H 0.3760 0.6251 0.8301 0.070 Uiso 1 1 calc R
C21 C 0.40368(18) 0.4555(10) 0.7874(4) 0.060(2) Uani 1 1 d .
H21 H 0.3884 0.3725 0.7774 0.072 Uiso 1 1 calc R
C22 C 0.43455(18) 0.4345(9) 0.7702(4) 0.056(2) Uani 1 1 d .
H22 H 0.4394 0.3373 0.7464 0.067 Uiso 1 1 calc R
C23 C 0.41482(17) 0.8881(9) 0.8753(4) 0.056(2) Uani 1 1 d .
H23A H 0.4296 0.8939 0.9215 0.067 Uiso 1 1 calc R
H23B H 0.4202 0.9773 0.8433 0.067 Uiso 1 1 calc R
N24 N 0.38291(14) 0.9160(7) 0.8922(4) 0.0562(17) Uani 1 1 d .
H24 H 0.3782 0.8800 0.9340 0.067 Uiso 1 1 calc R
C25 C 0.36096(19) 0.9930(11) 0.8471(5) 0.061(2) Uani 1 1 d .
O26 O 0.36501(15) 1.0465(10) 0.7836(4) 0.093(2) Uani 1 1 d .
C27 C 0.3305(2) 1.0148(14) 0.8747(5) 0.070(2) Uani 1 1 d .
C28 C 0.3171(3) 1.1662(18) 0.8804(6) 0.095(3) Uani 1 1 d .
C29 C 0.2895(4) 1.199(2) 0.9046(8) 0.117(5) Uani 1 1 d .
C30 C 0.2726(4) 1.075(3) 0.9238(9) 0.137(7) Uani 1 1 d .
C31 C 0.2834(3) 0.915(3) 0.9189(7) 0.139(6) Uani 1 1 d .
C32 C 0.3134(3) 0.8901(19) 0.8937(6) 0.097(3) Uani 1 1 d .
O33 O 0.40088(14) 0.0738(8) 0.6715(3) 0.0794(18) Uani 1 1 d .
O34 O 0.3836(2) 0.7629(10) 0.0291(4) 0.045(2) Uani 0.50 1 d P

loop_
_atom_site_aniso_label
_atom_site_aniso_U_11
_atom_site_aniso_U_22
_atom_site_aniso_U_33
_atom_site_aniso_U_23
_atom_site_aniso_U_13
_atom_site_aniso_U_12
Cu1 0.0488(7) 0.0258(6) 0.0434(7) 0.000 0.0061(5) 0.000
Si1 0.0505(15) 0.0193(13) 0.0596(17) 0.000 0.0119(13) 0.000
F1 0.145(6) 0.114(6) 0.156(7) -0.045(5) 0.017(5) -0.015(5)
F2 0.152(8) 0.284(15) 0.175(10) -0.059(9) 0.020(7) 0.004(8)
F3 0.111(6) 0.338(17) 0.189(9) 0.057(10) 0.040(6) 0.028(8)
F4 0.113(6) 0.211(11) 0.255(12) 0.096(9) 0.026(7) -0.033(7)
F5 0.103(5) 0.082(5) 0.222(9) 0.019(5) 0.006(5) -0.026(4)
F6 0.126(5) 0.106(5) 0.119(5) -0.003(4) 0.020(4) 0.040(4)
F7 0.158(7) 0.217(9) 0.155(7) -0.032(7) 0.034(6) 0.123(7)
F8 0.082(5) 0.374(16) 0.145(7) -0.028(8) 0.052(5) 0.066(7)
F9 0.111(6) 0.247(11) 0.184(9) 0.009(8) 0.071(6) -0.040(7)
F10 0.103(4) 0.109(5) 0.155(6) 0.004(5) 0.055(4) -0.024(4)
F11 0.082(4) 0.017(3) 0.080(4) 0.000 0.018(3) 0.000
F12 0.067(3) 0.056(3) 0.248(8) -0.020(4) -0.029(4) 0.010(3)
F13 0.084(4) 0.019(3) 0.071(4) 0.000 0.031(3) 0.000
F14 0.270(9) 0.034(3) 0.092(4) -0.009(3) 0.091(5) -0.021(4)
N1 0.053(3) 0.029(3) 0.040(3) 0.005(3) 0.009(2) 0.002(3)
C2 0.066(5) 0.037(4) 0.055(5) 0.006(3) 0.016(4) -0.011(3)
C3 0.122(8) 0.062(6) 0.056(5) 0.021(4) -0.005(5) -0.025(5)
C4 0.115(8) 0.074(6) 0.048(5) 0.018(5) -0.013(5) -0.017(6)
C5 0.067(5) 0.047(4) 0.052(5) 0.000(4) 0.005(4) -0.003(4)
C6 0.071(5) 0.028(4) 0.045(4) 0.002(3) 0.015(4) -0.008(3)
C7 0.087(6) 0.064(6) 0.070(6) -0.009(5) -0.011(5) -0.010(5)
N8 0.082(5) 0.054(5) 0.078(5) 0.002(4) -0.006(4) -0.014(4)
C9 0.089(7) 0.075(7) 0.081(7) 0.011(6) -0.021(6) -0.010(6)
O10 0.138(6) 0.066(4) 0.112(6) 0.023(4) -0.004(5) 0.003(4)
C11 0.068(6) 0.109(10) 0.083(7) 0.005(7) -0.006(6) 0.003(7)
C12 0.091(9) 0.139(14) 0.085(8) 0.000(9) -0.001(7) -0.003(9)
C13 0.148(15) 0.140(15) 0.105(11) -0.033(11) 0.007(11) 0.013(13)
C14 0.083(10) 0.21(2) 0.111(12) 0.023(14) 0.011(9) 0.000(14)
C15 0.088(11) 0.152(17) 0.159(15) 0.032(14) 0.002(10) -0.014(11)
C16 0.083(8) 0.099(10) 0.128(10) 0.024(8) -0.005(7) -0.022(8)
N17 0.058(3) 0.022(3) 0.054(3) 0.002(3) 0.006(3) -0.001(3)
C18 0.066(5) 0.027(4) 0.045(4) 0.001(3) 0.004(3) -0.001(3)
C19 0.052(4) 0.029(4) 0.050(4) -0.002(3) 0.006(3) 0.004(3)
C20 0.050(4) 0.049(5) 0.076(5) -0.014(4) 0.011(4) 0.004(4)
C21 0.055(5) 0.054(5) 0.071(5) -0.017(4) 0.011(4) -0.006(4)
C22 0.067(5) 0.034(4) 0.066(5) -0.011(3) 0.006(4) -0.007(3)
C23 0.060(5) 0.042(4) 0.067(5) -0.003(4) 0.017(4) -0.002(4)
N24 0.061(4) 0.044(4) 0.065(4) -0.009(3) 0.016(3) 0.010(3)
C25 0.056(5) 0.064(5) 0.063(5) -0.007(4) 0.011(4) 0.008(4)
O26 0.077(4) 0.119(6) 0.087(5) 0.013(4) 0.022(4) 0.017(4)
C27 0.052(5) 0.100(8) 0.061(5) 0.001(5) 0.021(4) 0.005(5)
C28 0.077(7) 0.117(10) 0.095(8) 0.013(7) 0.024(6) 0.026(7)
C29 0.098(11) 0.155(15) 0.101(10) -0.013(9) 0.027(8) 0.046(10)
C30 0.082(10) 0.23(2) 0.100(10) -0.010(12) 0.024(8) 0.067(12)
C31 0.068(8) 0.27(2) 0.089(9) 0.015(11) 0.025(7) -0.041(11)
C32 0.072(7) 0.126(11) 0.096(8) -0.012(8) 0.024(6) 0.016(7)
O33 0.080(4) 0.087(4) 0.071(4) -0.016(3) 0.008(3) -0.003(3)
O34 0.097(7) 0.025(4) 0.018(4) 0.006(4) 0.027(4) 0.000(5)

loop_
_atom_type_symbol
_atom_type_description
_atom_type_scat_dispersion_real
_atom_type_scat_dispersion_imag
_atom_type_scat_source
C C 0.0033 0.0016 'International Tables Vol C Tables 4.2.6.8 and 6.1.1.4'
H H 0.0000 0.0000 'International Tables Vol C Tables 4.2.6.8 and 6.1.1.4'
N N 0.0061 0.0033 'International Tables Vol C Tables 4.2.6.8 and 6.1.1.4'
O O 0.0106 0.0060 'International Tables Vol C Tables 4.2.6.8 and 6.1.1.4'
F F 0.0171 0.0103 'International Tables Vol C Tables 4.2.6.8 and 6.1.1.4'
Si Si 0.0817 0.0704 'International Tables Vol C Tables 4.2.6.8 and 6.1.1.4'
Cu Cu 0.3201 1.2651 'International Tables Vol C Tables 4.2.6.8 and 6.1.1.4'

loop_
_geom_angle_atom_site_label_1
_geom_angle_atom_site_label_2
_geom_angle_atom_site_label_3
_geom_angle
_geom_angle_site_symmetry_1
_geom_angle_site_symmetry_3
N17 Cu1 N17 175.2(3) . 2_656
N17 Cu1 N1 88.9(2) . 2_656
N17 Cu1 N1 91.1(2) 2_656 2_656
N17 Cu1 N1 91.1(2) . .
N17 Cu1 N1 88.9(2) 2_656 .
N1 Cu1 N1 179.7(3) 2_656 .
N17 Cu1 F11 92.38(15) . .
N17 Cu1 F11 92.38(15) 2_656 .
N1 Cu1 F11 90.17(15) 2_656 .
N1 Cu1 F11 90.17(15) . .
N17 Cu1 F13 87.62(15) . 1_565
N17 Cu1 F13 87.62(15) 2_656 1_565
N1 Cu1 F13 89.83(15) 2_656 1_565
N1 Cu1 F13 89.83(15) . 1_565
F11 Cu1 F13 180.000(2) . 1_565
F12 Si1 F12 179.1(4) 2_656 .
F12 Si1 F14 88.3(4) 2_656 2_656
F12 Si1 F14 91.7(4) . 2_656
F12 Si1 F14 91.7(4) 2_656 .
F12 Si1 F14 88.3(4) . .
F14 Si1 F14 178.9(4) 2_656 .
F12 Si1 F11 90.5(2) 2_656 .
F12 Si1 F11 90.5(2) . .
F14 Si1 F11 90.56(19) 2_656 .
F14 Si1 F11 90.56(19) . .
F12 Si1 F13 89.5(2) 2_656 .
F12 Si1 F13 89.5(2) . .
F14 Si1 F13 89.44(19) 2_656 .
F14 Si1 F13 89.44(19) . .
F11 Si1 F13 180.000(2) . .
Si1 F11 Cu1 180.000(1) . .
Si1 F13 Cu1 180.000(1) . 1_545
C6 N1 C2 118.2(6) . .
C6 N1 Cu1 121.9(4) . .
C2 N1 Cu1 119.8(5) . .
N1 C2 C3 122.0(7) . .
N1 C2 H2 119.0 . .
C3 C2 H2 119.0 . .
C2 C3 C4 118.8(8) . .
C2 C3 H3 120.6 . .
C4 C3 H3 120.6 . .
C5 C4 C3 120.0(7) . .
C5 C4 H4 120.0 . .
C3 C4 H4 120.0 . .
C6 C5 C4 117.1(7) . .
C6 C5 C7 120.9(7) . .
C4 C5 C7 122.0(7) . .
N1 C6 C5 123.8(6) . .
N1 C6 H6 118.1 . .
C5 C6 H6 118.1 . .
N8 C7 C5 112.9(7) . .
N8 C7 H7A 109.0 . .
C5 C7 H7A 109.0 . .
N8 C7 H7B 109.0 . .
C5 C7 H7B 109.0 . .
H7A C7 H7B 107.8 . .
C9 N8 C7 121.9(8) . .
C9 N8 H8 119.0 . .
C7 N8 H8 119.0 . .
O10 C9 N8 120.9(11) . .
O10 C9 C11 122.6(11) . .
N8 C9 C11 116.4(10) . .
C16 C11 C12 114.8(14) . .
C16 C11 C9 125.7(14) . .
C12 C11 C9 119.4(12) . .
C13 C12 C11 122.2(15) . .
C13 C12 F1 117.0(17) . .
C11 C12 F1 120.8(14) . .
C14 C13 F2 122(2) . .
C14 C13 C12 118.4(18) . .
F2 C13 C12 120(2) . .
C15 C14 C13 122.8(19) . .
C15 C14 F3 119(2) . .
C13 C14 F3 118(3) . .
C14 C15 F4 120(2) . .
C14 C15 C16 117.7(19) . .
F4 C15 C16 122(2) . .
C11 C16 C15 124.0(17) . .
C11 C16 F5 118.4(15) . .
C15 C16 F5 117.6(15) . .
C18 N17 C22 117.5(6) . .
C18 N17 Cu1 118.2(5) . .
C22 N17 Cu1 123.6(5) . .
N17 C18 C19 124.4(6) . .
N17 C18 H18 117.8 . .
C19 C18 H18 117.8 . .
C20 C19 C18 117.1(6) . .
C20 C19 C23 124.7(7) . .
C18 C19 C23 118.1(6) . .
C19 C20 C21 120.5(7) . .
C19 C20 H20 119.8 . .
C21 C20 H20 119.8 . .
C20 C21 C22 117.8(7) . .
C20 C21 H21 121.1 . .
C22 C21 H21 121.1 . .
N17 C22 C21 122.6(7) . .
N17 C22 H22 118.7 . .
C21 C22 H22 118.7 . .
N24 C23 C19 115.1(6) . .
N24 C23 H23A 108.5 . .
C19 C23 H23A 108.5 . .
N24 C23 H23B 108.5 . .
C19 C23 H23B 108.5 . .
H23A C23 H23B 107.5 . .
C25 N24 C23 123.2(7) . .
C25 N24 H24 118.4 . .
C23 N24 H24 118.4 . .
O26 C25 N24 123.6(8) . .
O26 C25 C27 120.9(8) . .
N24 C25 C27 115.5(8) . .
C32 C27 C28 114.3(10) . .
C32 C27 C25 123.2(10) . .
C28 C27 C25 122.5(11) . .
C29 C28 F6 115.5(13) . .
C29 C28 C27 126.9(14) . .
F6 C28 C27 117.6(10) . .
F7 C29 C30 114.2(16) . .
F7 C29 C28 127.0(18) . .
C30 C29 C28 118.8(16) . .
C29 C30 F8 127.4(19) . .
C29 C30 C31 119.9(15) . .
F8 C30 C31 113(2) . .
C30 C31 F9 126.2(15) . .
C30 C31 C32 118.0(16) . .
F9 C31 C32 115.8(18) . .
C27 C32 F10 120.7(10) . .
C27 C32 C31 122.1(14) . .
F10 C32 C31 117.2(15) . .

loop_
_geom_bond_atom_site_label_1
_geom_bond_atom_site_label_2
_geom_bond_distance
_geom_bond_site_symmetry_2
Cu1 N17 2.011(6) .
Cu1 N17 2.011(6) 2_656
Cu1 N1 2.018(5) 2_656
Cu1 N1 2.018(5) .
Cu1 F11 2.289(5) .
Cu1 F13 2.399(5) 1_565
Si1 F12 1.640(5) 2_656
Si1 F12 1.640(5) .
Si1 F14 1.644(6) 2_656
Si1 F14 1.644(6) .
Si1 F11 1.680(6) .
Si1 F13 1.685(6) .
F1 C12 1.370(16) .
F2 C13 1.326(18) .
F3 C14 1.400(17) .
F4 C15 1.332(19) .
F5 C16 1.367(16) .
F6 C28 1.351(14) .
F7 C29 1.288(16) .
F8 C30 1.350(17) .
F9 C31 1.380(19) .
F10 C32 1.398(14) .
F13 Cu1 2.399(5) 1_545
N1 C6 1.338(8) .
N1 C2 1.342(8) .
C2 C3 1.366(11) .
C2 H2 0.9300 .
C3 C4 1.394(12) .
C3 H3 0.9300 .
C4 C5 1.376(11) .
C4 H4 0.9300 .
C5 C6 1.375(9) .
C5 C7 1.492(11) .
C6 H6 0.9300 .
C7 N8 1.455(12) .
C7 H7A 0.9700 .
C7 H7B 0.9700 .
N8 C9 1.353(12) .
N8 H8 0.8600 .
C9 O10 1.237(11) .
C9 C11 1.494(15) .
C11 C16 1.345(16) .
C11 C12 1.365(17) .
C12 C13 1.35(2) .
C13 C14 1.32(2) .
C14 C15 1.31(2) .
C15 C16 1.35(2) .
N17 C18 1.343(8) .
N17 C22 1.348(9) .
C18 C19 1.392(10) .
C18 H18 0.9300 .
C19 C20 1.380(10) .
C19 C23 1.509(10) .
C20 C21 1.398(11) .
C20 H20 0.9300 .
C21 C22 1.401(11) .
C21 H21 0.9300 .
C22 H22 0.9300 .
C23 N24 1.449(9) .
C23 H23A 0.9700 .
C23 H23B 0.9700 .
N24 C25 1.303(10) .
N24 H24 0.8600 .
C25 O26 1.261(10) .
C25 C27 1.462(12) .
C27 C32 1.314(16) .
C27 C28 1.357(15) .
C28 C29 1.332(17) .
C29 C30 1.31(2) .
C30 C31 1.38(2) .
C31 C32 1.429(17) .

loop_
_geom_hbond_atom_site_label_D
_geom_hbond_atom_site_label_H
_geom_hbond_atom_site_label_A
_geom_hbond_distance_DH
_geom_hbond_distance_HA
_geom_hbond_distance_DA
_geom_hbond_angle_DHA
_geom_hbond_site_symmetry_A
N8 H8 O33 0.86 2.02 2.854(9) 164.5 2_666
N24 H24 O34 0.86 1.95 2.763(10) 158.2 1_556

loop_
_platon_squeeze_void_nr
_platon_squeeze_void_average_x
_platon_squeeze_void_average_y
_platon_squeeze_void_average_z
_platon_squeeze_void_volume
_platon_squeeze_void_count_electrons
_platon_squeeze_void_content
1 0.500 0.000 0.500 51 10 ' '
2 0.500 0.000 1.000 51 10 ' '
3 0.000 0.500 0.500 51 10 ' '
4 0.000 0.500 1.000 51 10 ' '
